data_1549222
loop_
_publ_author_name
'Lin, Yi-Chun'
'Gilhula, James C.'
'Radosevich, Alexander T.'

_publ_section_title
;
 Nontrigonal constraint enhances 1,2-addition reactivity of phosphazenes.
;
_journal_issue 18
_journal_name_full 'Chemical science'
_journal_page_first 4338
_journal_page_last 4347
_journal_paper_doi 10.1039/c8sc00929e
_journal_volume 9
_journal_year 2018
_chemical_formula_moiety 'C24 H37 N2 O2 P'
_chemical_formula_sum 'C24 H37 N2 O2 P'
_chemical_formula_weight 416.52
_space_group_crystal_system monoclinic
_space_group_IT_number 15
_space_group_name_Hall '-C 2yc'
_space_group_name_H-M_alt 'C 1 2/c 1'
_symmetry_space_group_name_Hall '-C 2yc'
_symmetry_space_group_name_H-M 'C 1 2/c 1'
_atom_sites_solution_hydrogens geom
_audit_creation_method SHELXL-2018/1
_audit_update_record
;
2018-02-27 deposited with the CCDC.
2018-04-06 downloaded from the CCDC.
;
_cell_angle_alpha 90
_cell_angle_beta 109.346(14)
_cell_angle_gamma 90
_cell_formula_units_Z 8
_cell_length_a 19.931(8)
_cell_length_b 12.616(8)
_cell_length_c 21.565(12)
_cell_measurement_reflns_used 9023
_cell_measurement_temperature 213
_cell_measurement_theta_max 28.379
_cell_measurement_theta_min 2.414
_cell_volume 5116(5)
_computing_structure_refinement 'SHELXL-2018/1 (Sheldrick, 2018)'
_diffrn_ambient_temperature 213
_diffrn_measured_fraction_theta_full 1.000
_diffrn_measured_fraction_theta_max 0.991
_diffrn_measurement_device_type 'Bruker SMART APEX CCD area detector'
_diffrn_radiation_type MoK\a
_diffrn_radiation_wavelength 0.71073
_diffrn_reflns_av_R_equivalents 0.0309
_diffrn_reflns_av_unetI/netI 0.0263
_diffrn_reflns_Laue_measured_fraction_full 1.000
_diffrn_reflns_Laue_measured_fraction_max 0.991
_diffrn_reflns_limit_h_max 26
_diffrn_reflns_limit_h_min -26
_diffrn_reflns_limit_k_max 11
_diffrn_reflns_limit_k_min -16
_diffrn_reflns_limit_l_max 28
_diffrn_reflns_limit_l_min -28
_diffrn_reflns_number 18786
_diffrn_reflns_point_group_measured_fraction_full 1.000
_diffrn_reflns_point_group_measured_fraction_max 0.991
_diffrn_reflns_theta_full 25.242
_diffrn_reflns_theta_max 28.379
_diffrn_reflns_theta_min 1.944
_exptl_absorpt_coefficient_mu 0.127
_exptl_absorpt_correction_T_max 0.9849
_exptl_absorpt_correction_T_min 0.9750
_exptl_absorpt_correction_type multi-scan
_exptl_absorpt_process_details SADABS
_exptl_crystal_colour colorless
_exptl_crystal_density_diffrn 1.082
_exptl_crystal_description cubical
_exptl_crystal_F_000 1808
_exptl_crystal_size_max 0.200
_exptl_crystal_size_mid 0.150
_exptl_crystal_size_min 0.120
_refine_diff_density_max 0.277
_refine_diff_density_min -0.325
_refine_diff_density_rms 0.058
_refine_ls_extinction_method none
_refine_ls_goodness_of_fit_ref 1.033
_refine_ls_hydrogen_treatment constr
_refine_ls_matrix_type full
_refine_ls_number_parameters 272
_refine_ls_number_reflns 6358
_refine_ls_number_restraints 0
_refine_ls_restrained_S_all 1.033
_refine_ls_R_factor_all 0.0571
_refine_ls_R_factor_gt 0.0485
_refine_ls_shift/su_max 0.000
_refine_ls_shift/su_mean 0.000
_refine_ls_structure_factor_coef Fsqd
_refine_ls_weighting_details 'w=1/[\s^2^(Fo^2^)+(0.0873P)^2^+1.5364P] where P=(Fo^2^+2Fc^2^)/3'
_refine_ls_weighting_scheme calc
_refine_ls_wR_factor_gt 0.1339
_refine_ls_wR_factor_ref 0.1426
_reflns_Friedel_coverage 0.000
_reflns_number_gt 5265
_reflns_number_total 6358
_reflns_threshold_expression 'I > 2\s(I)'
_cod_data_source_file c8sc00929e2.cif
_cod_data_source_block 3_1821116
_cod_depositor_comments 'Adding full bibliography for 1549222--1549228.cif.'
_cod_database_code 1549222
_shelx_shelxl_version_number 2018/1
_shelx_space_group_comment
;
The symmetry employed for this shelxl refinement is uniquely defined
by the following loop, which should always be used as a source of
symmetry information in preference to the above space-group names.
They are only intended as comments.
;
_shelx_estimated_absorpt_t_min 0.975
_shelx_estimated_absorpt_t_max 0.985
_exptl_absorpt_special_details 0.9849

loop_
_space_group_symop_operation_xyz
'x, y, z'
'-x, y, -z+1/2'
'x+1/2, y+1/2, z'
'-x+1/2, y+1/2, -z+1/2'
'-x, -y, -z'
'x, -y, z-1/2'
'-x+1/2, -y+1/2, -z'
'x+1/2, -y+1/2, z-1/2'

loop_
_atom_site_label
_atom_site_type_symbol
_atom_site_fract_x
_atom_site_fract_y
_atom_site_fract_z
_atom_site_U_iso_or_equiv
_atom_site_adp_type
_atom_site_occupancy
_atom_site_site_symmetry_order
_atom_site_calc_flag
_atom_site_refinement_flags_posn
_atom_site_refinement_flags_adp
C1 C 0.28217(7) 0.50490(10) 0.36296(6) 0.0409(3) Uani 1 1 d . .
C2 C 0.25359(8) 0.56944(12) 0.40138(7) 0.0472(3) Uani 1 1 d . .
C5 C 0.15455(14) 0.6754(2) 0.32512(16) 0.1083(10) Uani 1 1 d . .
H5A H 0.179923 0.739989 0.340836 0.162 Uiso 1 1 calc R U
H5B H 0.104329 0.688554 0.311874 0.162 Uiso 1 1 calc R U
H5C H 0.166538 0.649626 0.288221 0.162 Uiso 1 1 calc R U
C3 C 0.17484(9) 0.59321(14) 0.37944(9) 0.0564(4) Uani 1 1 d . .
H3 H 0.150468 0.527573 0.360186 0.068 Uiso 1 1 calc R U
C4 C 0.14650(14) 0.6235(2) 0.43460(13) 0.0921(8) Uani 1 1 d . .
H4A H 0.169459 0.687171 0.455484 0.138 Uiso 1 1 calc R U
H4B H 0.156060 0.567211 0.466320 0.138 Uiso 1 1 calc R U
H4C H 0.096122 0.635077 0.416721 0.138 Uiso 1 1 calc R U
C6 C 0.30027(11) 0.61273(15) 0.45880(8) 0.0627(5) Uani 1 1 d . .
H6 H 0.282300 0.654871 0.485021 0.075 Uiso 1 1 calc R U
C7 C 0.37210(11) 0.59489(17) 0.47776(9) 0.0722(6) Uani 1 1 d . .
H7 H 0.402229 0.624654 0.516414 0.087 Uiso 1 1 calc R U
C8 C 0.39947(10) 0.53286(16) 0.43944(9) 0.0656(5) Uani 1 1 d . .
H8 H 0.448264 0.521163 0.452688 0.079 Uiso 1 1 calc R U
C9 C 0.35570(8) 0.48702(12) 0.38109(8) 0.0514(4) Uani 1 1 d . .
C10 C 0.38652(10) 0.41965(16) 0.33875(11) 0.0678(5) Uani 1 1 d . .
H10 H 0.348747 0.408531 0.296559 0.081 Uiso 1 1 calc R U
C12 C 0.40932(17) 0.3111(2) 0.36915(18) 0.1121(10) Uani 1 1 d . .
H12A H 0.445278 0.319367 0.411384 0.168 Uiso 1 1 calc R U
H12B H 0.428058 0.270312 0.341031 0.168 Uiso 1 1 calc R U
H12C H 0.369024 0.275063 0.374208 0.168 Uiso 1 1 calc R U
C11 C 0.44753(16) 0.4753(2) 0.32458(17) 0.1126(10) Uani 1 1 d . .
H11A H 0.431867 0.543354 0.305276 0.169 Uiso 1 1 calc R U
H11B H 0.462858 0.433226 0.294674 0.169 Uiso 1 1 calc R U
H11C H 0.486391 0.484487 0.364841 0.169 Uiso 1 1 calc R U
C13 C 0.15130(7) 0.27153(11) 0.17379(6) 0.0393(3) Uani 1 1 d . .
H13 H 0.149488 0.228268 0.138355 0.047 Uiso 1 1 calc R U
C14 C 0.10147(7) 0.34200(10) 0.17242(6) 0.0370(3) Uani 1 1 d . .
C15 C 0.03587(7) 0.37877(12) 0.11962(7) 0.0436(3) Uani 1 1 d . .
C16 C -0.02688(8) 0.37328(16) 0.14534(9) 0.0613(4) Uani 1 1 d . .
H16A H -0.030553 0.302854 0.160776 0.092 Uiso 1 1 calc R U
H16B H -0.069942 0.390849 0.110574 0.092 Uiso 1 1 calc R U
H16C H -0.019553 0.422680 0.180838 0.092 Uiso 1 1 calc R U
C17 C 0.04605(11) 0.49326(15) 0.10067(11) 0.0705(5) Uani 1 1 d . .
H17A H 0.055429 0.538055 0.138590 0.106 Uiso 1 1 calc R U
H17B H 0.003668 0.516954 0.067111 0.106 Uiso 1 1 calc R U
H17C H 0.085418 0.496473 0.084456 0.106 Uiso 1 1 calc R U
C18 C 0.02117(10) 0.30669(17) 0.05969(8) 0.0694(5) Uani 1 1 d . .
H18A H 0.060907 0.308813 0.043946 0.104 Uiso 1 1 calc R U
H18B H -0.020796 0.330609 0.025706 0.104 Uiso 1 1 calc R U
H18C H 0.014150 0.235341 0.071758 0.104 Uiso 1 1 calc R U
C19 C 0.21760(7) 0.17328(11) 0.27374(7) 0.0419(3) Uani 1 1 d . .
H19 H 0.230098 0.108714 0.259843 0.050 Uiso 1 1 calc R U
C20 C 0.20674(7) 0.18571(10) 0.33051(7) 0.0409(3) Uani 1 1 d . .
C21 C 0.21392(10) 0.11227(13) 0.38707(8) 0.0539(4) Uani 1 1 d . .
C22 C 0.14656(13) 0.1183(2) 0.40568(14) 0.0929(8) Uani 1 1 d . .
H22A H 0.138745 0.190213 0.416064 0.139 Uiso 1 1 calc R U
H22B H 0.151833 0.074052 0.443231 0.139 Uiso 1 1 calc R U
H22C H 0.106713 0.094284 0.369447 0.139 Uiso 1 1 calc R U
C24 C 0.22712(15) -0.00066(14) 0.36670(10) 0.0813(6) Uani 1 1 d . .
H24A H 0.186774 -0.023514 0.330575 0.122 Uiso 1 1 calc R U
H24B H 0.234086 -0.047938 0.403183 0.122 Uiso 1 1 calc R U
H24C H 0.268721 -0.000959 0.353645 0.122 Uiso 1 1 calc R U
C23 C 0.27757(13) 0.14619(17) 0.44605(9) 0.0742(6) Uani 1 1 d . .
H23A H 0.320763 0.133359 0.436770 0.111 Uiso 1 1 calc R U
H23B H 0.278040 0.106141 0.484048 0.111 Uiso 1 1 calc R U
H23C H 0.273835 0.220346 0.454345 0.111 Uiso 1 1 calc R U
N2 N 0.20832(6) 0.26874(9) 0.23546(5) 0.0378(2) Uani 1 1 d . .
N1 N 0.23632(7) 0.46489(9) 0.30352(6) 0.0450(3) Uani 1 1 d . .
O1 O 0.18717(5) 0.29158(7) 0.34086(5) 0.0408(2) Uani 1 1 d . .
O2 O 0.11558(5) 0.39773(8) 0.23237(5) 0.0410(2) Uani 1 1 d . .
P1 P 0.19197(2) 0.36628(2) 0.28227(2) 0.03317(11) Uani 1 1 d . .

loop_
_atom_site_aniso_label
_atom_site_aniso_U_11
_atom_site_aniso_U_22
_atom_site_aniso_U_33
_atom_site_aniso_U_23
_atom_site_aniso_U_13
_atom_site_aniso_U_12
C1 0.0459(7) 0.0319(6) 0.0394(6) 0.0053(5) 0.0069(5) -0.0113(5)
C2 0.0559(8) 0.0396(7) 0.0452(7) -0.0013(6) 0.0154(6) -0.0179(6)
C5 0.0702(14) 0.1074(19) 0.157(3) 0.0642(19) 0.0508(16) 0.0276(14)
C3 0.0594(9) 0.0477(9) 0.0682(10) -0.0062(7) 0.0293(8) -0.0124(7)
C4 0.0896(16) 0.0922(17) 0.1122(18) -0.0429(14) 0.0574(15) -0.0240(12)
C6 0.0811(12) 0.0593(10) 0.0474(8) -0.0112(7) 0.0207(8) -0.0312(9)
C7 0.0792(13) 0.0795(13) 0.0432(8) 0.0024(8) 0.0004(8) -0.0387(11)
C8 0.0503(9) 0.0731(12) 0.0562(9) 0.0197(9) -0.0053(7) -0.0162(8)
C9 0.0474(8) 0.0464(8) 0.0520(8) 0.0136(6) 0.0054(6) -0.0050(6)
C10 0.0490(9) 0.0660(11) 0.0842(12) 0.0088(9) 0.0163(8) 0.0077(8)
C12 0.114(2) 0.0642(14) 0.165(3) 0.0232(16) 0.055(2) 0.0207(14)
C11 0.106(2) 0.102(2) 0.159(3) 0.0122(19) 0.083(2) 0.0004(16)
C13 0.0434(7) 0.0391(7) 0.0359(6) -0.0042(5) 0.0137(5) 0.0028(5)
C14 0.0367(6) 0.0360(6) 0.0384(6) -0.0043(5) 0.0127(5) -0.0025(5)
C15 0.0391(7) 0.0458(8) 0.0432(7) 0.0009(5) 0.0101(5) 0.0042(5)
C16 0.0362(7) 0.0826(13) 0.0619(9) 0.0025(8) 0.0121(7) 0.0015(7)
C17 0.0641(11) 0.0580(11) 0.0817(12) 0.0223(9) 0.0135(9) 0.0070(8)
C18 0.0659(11) 0.0820(13) 0.0462(8) -0.0117(8) -0.0004(7) 0.0169(10)
C19 0.0449(7) 0.0324(6) 0.0453(7) -0.0033(5) 0.0107(5) 0.0081(5)
C20 0.0432(7) 0.0300(6) 0.0487(7) -0.0021(5) 0.0141(6) 0.0016(5)
C21 0.0668(10) 0.0414(8) 0.0558(9) 0.0093(6) 0.0233(8) 0.0082(7)
C22 0.0888(16) 0.0873(15) 0.1197(19) 0.0508(14) 0.0573(15) 0.0106(12)
C24 0.1243(19) 0.0392(9) 0.0683(12) 0.0097(8) 0.0156(12) 0.0136(10)
C23 0.0945(15) 0.0752(13) 0.0474(9) 0.0013(8) 0.0161(9) 0.0168(11)
N2 0.0377(5) 0.0361(5) 0.0403(5) -0.0042(4) 0.0139(4) 0.0051(4)
N1 0.0503(7) 0.0379(6) 0.0418(6) -0.0006(5) 0.0087(5) -0.0107(5)
O1 0.0507(5) 0.0310(5) 0.0473(5) -0.0021(4) 0.0253(4) 0.0012(4)
O2 0.0343(5) 0.0413(5) 0.0448(5) -0.0116(4) 0.0095(4) 0.0053(4)
P1 0.03231(17) 0.02948(18) 0.03806(18) -0.00378(11) 0.01214(13) -0.00039(11)

loop_
_atom_type_symbol
_atom_type_description
_atom_type_scat_dispersion_real
_atom_type_scat_dispersion_imag
_atom_type_scat_source
C C 0.0033 0.0016 'International Tables Vol C Tables 4.2.6.8 and 6.1.1.4'
H H 0.0000 0.0000 'International Tables Vol C Tables 4.2.6.8 and 6.1.1.4'
N N 0.0061 0.0033 'International Tables Vol C Tables 4.2.6.8 and 6.1.1.4'
O O 0.0106 0.0060 'International Tables Vol C Tables 4.2.6.8 and 6.1.1.4'
P P 0.1023 0.0942 'International Tables Vol C Tables 4.2.6.8 and 6.1.1.4'

loop_
_geom_angle_atom_site_label_1
_geom_angle_atom_site_label_2
_geom_angle_atom_site_label_3
_geom_angle
N1 C1 C9 120.12(14)
N1 C1 C2 118.60(13)
C9 C1 C2 121.12(13)
C6 C2 C1 117.96(16)
C6 C2 C3 121.31(16)
C1 C2 C3 120.70(13)
C3 C5 H5A 109.5
C3 C5 H5B 109.5
H5A C5 H5B 109.5
C3 C5 H5C 109.5
H5A C5 H5C 109.5
H5B C5 H5C 109.5
C2 C3 C5 111.17(14)
C2 C3 C4 114.84(17)
C5 C3 C4 111.0(2)
C2 C3 H3 106.4
C5 C3 H3 106.4
C4 C3 H3 106.4
C3 C4 H4A 109.5
C3 C4 H4B 109.5
H4A C4 H4B 109.5
C3 C4 H4C 109.5
H4A C4 H4C 109.5
H4B C4 H4C 109.5
C7 C6 C2 121.70(19)
C7 C6 H6 119.1
C2 C6 H6 119.1
C6 C7 C8 119.81(16)
C6 C7 H7 120.1
C8 C7 H7 120.1
C7 C8 C9 121.54(17)
C7 C8 H8 119.2
C9 C8 H8 119.2
C8 C9 C1 117.84(17)
C8 C9 C10 121.14(17)
C1 C9 C10 121.02(14)
C9 C10 C11 111.85(19)
C9 C10 C12 111.56(19)
C11 C10 C12 111.0(2)
C9 C10 H10 107.4
C11 C10 H10 107.4
C12 C10 H10 107.4
C10 C12 H12A 109.5
C10 C12 H12B 109.5
H12A C12 H12B 109.5
C10 C12 H12C 109.5
H12A C12 H12C 109.5
H12B C12 H12C 109.5
C10 C11 H11A 109.5
C10 C11 H11B 109.5
H11A C11 H11B 109.5
C10 C11 H11C 109.5
H11A C11 H11C 109.5
H11B C11 H11C 109.5
C14 C13 N2 113.23(11)
C14 C13 H13 123.4
N2 C13 H13 123.4
C13 C14 O2 113.07(12)
C13 C14 C15 133.22(12)
O2 C14 C15 113.61(11)
C14 C15 C18 109.51(12)
C14 C15 C16 108.90(13)
C18 C15 C16 109.24(14)
C14 C15 C17 109.62(13)
C18 C15 C17 109.92(15)
C16 C15 C17 109.63(14)
C15 C16 H16A 109.5
C15 C16 H16B 109.5
H16A C16 H16B 109.5
C15 C16 H16C 109.5
H16A C16 H16C 109.5
H16B C16 H16C 109.5
C15 C17 H17A 109.5
C15 C17 H17B 109.5
H17A C17 H17B 109.5
C15 C17 H17C 109.5
H17A C17 H17C 109.5
H17B C17 H17C 109.5
C15 C18 H18A 109.5
C15 C18 H18B 109.5
H18A C18 H18B 109.5
C15 C18 H18C 109.5
H18A C18 H18C 109.5
H18B C18 H18C 109.5
C20 C19 N2 113.80(12)
C20 C19 H19 123.1
N2 C19 H19 123.1
C19 C20 O1 113.10(12)
C19 C20 C21 132.78(13)
O1 C20 C21 114.05(12)
C20 C21 C22 109.15(14)
C20 C21 C23 109.43(15)
C22 C21 C23 109.09(18)
C20 C21 C24 108.60(14)
C22 C21 C24 111.69(18)
C23 C21 C24 108.85(16)
C21 C22 H22A 109.5
C21 C22 H22B 109.5
H22A C22 H22B 109.5
C21 C22 H22C 109.5
H22A C22 H22C 109.5
H22B C22 H22C 109.5
C21 C24 H24A 109.5
C21 C24 H24B 109.5
H24A C24 H24B 109.5
C21 C24 H24C 109.5
H24A C24 H24C 109.5
H24B C24 H24C 109.5
C21 C23 H23A 109.5
C21 C23 H23B 109.5
H23A C23 H23B 109.5
C21 C23 H23C 109.5
H23A C23 H23C 109.5
H23B C23 H23C 109.5
C13 N2 C19 117.69(11)
C13 N2 P1 106.58(9)
C19 N2 P1 106.29(9)
C1 N1 P1 135.72(10)
C20 O1 P1 109.60(8)
C14 O2 P1 110.41(8)
N1 P1 O2 109.40(7)
N1 P1 O1 115.30(7)
O2 P1 O1 112.62(6)
N1 P1 N2 124.96(7)
O2 P1 N2 96.19(6)
O1 P1 N2 96.68(7)

loop_
_geom_bond_atom_site_label_1
_geom_bond_atom_site_label_2
_geom_bond_distance
C1 N1 1.3988(18)
C1 C9 1.404(2)
C1 C2 1.409(2)
C2 C6 1.391(2)
C2 C3 1.512(2)
C5 C3 1.516(3)
C5 H5A 0.9600
C5 H5B 0.9600
C5 H5C 0.9600
C3 C4 1.525(3)
C3 H3 0.9800
C4 H4A 0.9600
C4 H4B 0.9600
C4 H4C 0.9600
C6 C7 1.371(3)
C6 H6 0.9300
C7 C8 1.375(3)
C7 H7 0.9300
C8 C9 1.397(2)
C8 H8 0.9300
C9 C10 1.518(3)
C10 C11 1.520(3)
C10 C12 1.521(3)
C10 H10 0.9800
C12 H12A 0.9600
C12 H12B 0.9600
C12 H12C 0.9600
C11 H11A 0.9600
C11 H11B 0.9600
C11 H11C 0.9600
C13 C14 1.3259(19)
C13 N2 1.4352(18)
C13 H13 0.9300
C14 O2 1.4157(16)
C14 C15 1.4950(19)
C15 C18 1.527(2)
C15 C16 1.528(2)
C15 C17 1.533(2)
C16 H16A 0.9600
C16 H16B 0.9600
C16 H16C 0.9600
C17 H17A 0.9600
C17 H17B 0.9600
C17 H17C 0.9600
C18 H18A 0.9600
C18 H18B 0.9600
C18 H18C 0.9600
C19 C20 1.321(2)
C19 N2 1.4370(19)
C19 H19 0.9300
C20 O1 1.4294(17)
C20 C21 1.500(2)
C21 C22 1.525(3)
C21 C23 1.530(3)
C21 C24 1.539(3)
C22 H22A 0.9600
C22 H22B 0.9600
C22 H22C 0.9600
C24 H24A 0.9600
C24 H24B 0.9600
C24 H24C 0.9600
C23 H23A 0.9600
C23 H23B 0.9600
C23 H23C 0.9600
N2 P1 1.6903(13)
N1 P1 1.5069(14)
O1 P1 1.6044(12)
O2 P1 1.5962(11)

loop_
_geom_torsion_atom_site_label_1
_geom_torsion_atom_site_label_2
_geom_torsion_atom_site_label_3
_geom_torsion_atom_site_label_4
_geom_torsion
N1 C1 C2 C6 -177.03(13)
C9 C1 C2 C6 -1.7(2)
N1 C1 C2 C3 1.15(19)
C9 C1 C2 C3 176.52(13)
C6 C2 C3 C5 101.6(2)
C1 C2 C3 C5 -76.5(2)
C6 C2 C3 C4 -25.5(2)
C1 C2 C3 C4 156.40(16)
C1 C2 C6 C7 0.7(2)
C3 C2 C6 C7 -177.45(16)
C2 C6 C7 C8 0.1(3)
C6 C7 C8 C9 0.0(3)
C7 C8 C9 C1 -0.9(2)
C7 C8 C9 C10 179.32(16)
N1 C1 C9 C8 177.06(13)
C2 C1 C9 C8 1.8(2)
N1 C1 C9 C10 -3.2(2)
C2 C1 C9 C10 -178.50(14)
C8 C9 C10 C11 -50.5(2)
C1 C9 C10 C11 129.7(2)
C8 C9 C10 C12 74.4(2)
C1 C9 C10 C12 -105.3(2)
N2 C13 C14 O2 -0.56(16)
N2 C13 C14 C15 175.37(14)
C13 C14 C15 C18 9.9(2)
O2 C14 C15 C18 -174.19(13)
C13 C14 C15 C16 129.29(17)
O2 C14 C15 C16 -54.80(16)
C13 C14 C15 C17 -110.77(19)
O2 C14 C15 C17 65.14(16)
N2 C19 C20 O1 0.77(17)
N2 C19 C20 C21 -176.14(15)
C19 C20 C21 C22 -131.1(2)
O1 C20 C21 C22 52.0(2)
C19 C20 C21 C23 109.6(2)
O1 C20 C21 C23 -67.27(17)
C19 C20 C21 C24 -9.1(3)
O1 C20 C21 C24 174.03(15)
C14 C13 N2 C19 115.04(14)
C14 C13 N2 P1 -4.10(14)
C20 C19 N2 C13 -115.26(14)
C20 C19 N2 P1 4.03(14)
C9 C1 N1 P1 94.35(18)
C2 C1 N1 P1 -90.23(18)
C19 C20 O1 P1 -5.56(14)
C21 C20 O1 P1 171.96(11)
C13 C14 O2 P1 5.34(14)
C15 C14 O2 P1 -171.42(9)
C1 N1 P1 O2 136.51(15)
C1 N1 P1 O1 8.37(18)
C1 N1 P1 N2 -110.80(16)
C14 O2 P1 N1 123.74(9)
C14 O2 P1 O1 -106.64(10)
C14 O2 P1 N2 -6.74(9)
C20 O1 P1 N1 -127.00(10)
C20 O1 P1 O2 106.48(9)
C20 O1 P1 N2 6.90(9)
C13 N2 P1 N1 -112.66(10)
C19 N2 P1 N1 121.03(10)
C13 N2 P1 O2 6.26(9)
C19 N2 P1 O2 -120.06(9)
C13 N2 P1 O1 119.97(9)
C19 N2 P1 O1 -6.34(9)
